data_7031300
loop_
_publ_author_name
'Karmel, Isabell S. R.'
'Elkin, Tatyana'
'Fridman, Natalia'
'Eisen, Moris S.'

_publ_section_title
;
 Dimethylsilyl bis(amidinate)actinide complexes: synthesis and reactivity
 towards oxygen containing substrates.
;
_journal_issue 29
_journal_name_full 'Dalton transactions (Cambridge, England : 2003)'
_journal_page_first 11376
_journal_page_last 11387
_journal_paper_doi 10.1039/c4dt01361a
_journal_volume 43
_journal_year 2014
_chemical_formula_sum 'C62 H84 Cl2 N8 O4 Si2 Th2'
_chemical_formula_weight 1596.53
_chemical_name_common Moris-350(Sara)
_chemical_name_systematic
; 
 ? 
;
_space_group_IT_number 2
_symmetry_cell_setting triclinic
_symmetry_space_group_name_Hall '-P 1'
_symmetry_space_group_name_H-M 'P -1'
_atom_sites_solution_hydrogens geom
_atom_sites_solution_primary direct
_atom_sites_solution_secondary difmap
_audit_creation_method SHELXL-97
_cell_angle_alpha 97.368(2)
_cell_angle_beta 104.184(2)
_cell_angle_gamma 98.750(2)
_cell_formula_units_Z 1
_cell_length_a 10.9649(6)
_cell_length_b 12.6366(7)
_cell_length_c 12.9693(7)
_cell_measurement_reflns_used 203
_cell_measurement_temperature 250(2)
_cell_measurement_theta_max 23.882
_cell_measurement_theta_min 2.095
_cell_volume 1696.07(16)
_computing_cell_refinement 'APEX2 v2011.2-0 (Bruker AXS)'
_computing_data_collection 'Bruker Instrument Service v2011.3.0.0'
_computing_data_reduction 'SAINT V7.68A (Bruker AXS, 2009)'
_computing_molecular_graphics 'Mercury  2.4'
_computing_structure_refinement 'SHELXL-97 (Sheldrick, 2008)'
_computing_structure_solution 'SHELXS-97 (Sheldrick, 2008)'
_diffrn_ambient_temperature 250(2)
_diffrn_detector_area_resol_mean 8.3333
_diffrn_measured_fraction_theta_full 0.997
_diffrn_measured_fraction_theta_max 0.997
_diffrn_measurement_device_type 'Bruker APEX2 DUO'
_diffrn_measurement_method \w-scans
_diffrn_radiation_monochromator graphite
_diffrn_radiation_source 'fine-focus sealed tube'
_diffrn_radiation_type MoK\a
_diffrn_radiation_wavelength 0.71073
_diffrn_reflns_av_R_equivalents 0.0392
_diffrn_reflns_av_sigmaI/netI 0.0176
_diffrn_reflns_limit_h_max 13
_diffrn_reflns_limit_h_min -13
_diffrn_reflns_limit_k_max 15
_diffrn_reflns_limit_k_min -15
_diffrn_reflns_limit_l_max 15
_diffrn_reflns_limit_l_min -15
_diffrn_reflns_number 62495
_diffrn_reflns_theta_full 25.02
_diffrn_reflns_theta_max 25.02
_diffrn_reflns_theta_min 1.64
_diffrn_standards_interval_count 0
_diffrn_standards_interval_time 0
_diffrn_standards_number 0
_exptl_absorpt_coefficient_mu 4.542
_exptl_absorpt_correction_T_max 0.497
_exptl_absorpt_correction_T_min 0.407
_exptl_absorpt_correction_type multi-scan
_exptl_absorpt_process_details 'SADABS V2008/1 (Bruker AXS)'
_exptl_crystal_colour yellow
_exptl_crystal_density_diffrn 1.563
_exptl_crystal_density_method 'not measured'
_exptl_crystal_description prism
_exptl_crystal_F_000 786
_exptl_crystal_size_max 0.304
_exptl_crystal_size_mid 0.172
_exptl_crystal_size_min 0.154
_refine_diff_density_max 3.228
_refine_diff_density_min -0.960
_refine_diff_density_rms 0.166
_refine_ls_extinction_method none
_refine_ls_goodness_of_fit_ref 1.060
_refine_ls_hydrogen_treatment constr
_refine_ls_matrix_type full
_refine_ls_number_parameters 349
_refine_ls_number_reflns 5981
_refine_ls_number_restraints 1
_refine_ls_restrained_S_all 1.062
_refine_ls_R_factor_all 0.0384
_refine_ls_R_factor_gt 0.0354
_refine_ls_shift/su_max 0.001
_refine_ls_shift/su_mean 0.000
_refine_ls_structure_factor_coef Fsqd
_refine_ls_weighting_details 'calc w=1/[\s^2^(Fo^2^)+(0.0588P)^2^+12.2244P] where P=(Fo^2^+2Fc^2^)/3'
_refine_ls_weighting_scheme calc
_refine_ls_wR_factor_gt 0.1074
_refine_ls_wR_factor_ref 0.1092
_reflns_number_gt 5633
_reflns_number_total 5981
_reflns_threshold_expression >2sigma(I)
_cod_data_source_file c4dt01361a2.cif
_cod_data_source_block Moris-350
_cod_depositor_comments
;
 Marking attached hydrogen atoms.

 Antanas Vaitkus,
 2016-12-23

The following automatic conversions were performed:

'_symmetry_cell_setting' value 'Triclinic' changed to 'triclinic'
according to
/usr/data/users/saulius/crontab/automatic-downloads/rss-feeds/RSC/lib/dictionaries/cif_core.dic
dictionary named 'cif_core.dic' version 2.4.2 from 2011-04-26.

Automatic conversion script
Id: cif_fix_values 2281 2013-09-26 08:29:07Z andrius 

 Adding full bibliography for 7031298--7031301.cif.
;
_cod_database_code 7031300

loop_
_symmetry_equiv_pos_as_xyz
'x, y, z'
'-x, -y, -z'

loop_
_atom_site_label
_atom_site_type_symbol
_atom_site_fract_x
_atom_site_fract_y
_atom_site_fract_z
_atom_site_U_iso_or_equiv
_atom_site_adp_type
_atom_site_occupancy
_atom_site_symmetry_multiplicity
_atom_site_calc_flag
_atom_site_refinement_flags
Th1 Th 0.40562(2) 1.012908(18) 0.140182(18) 0.02963(10) Uani 1 1 d .
Cl1 Cl 0.54793(17) 0.88554(14) 0.03469(14) 0.0397(4) Uani 1 1 d .
Si1 Si 0.27919(18) 0.89920(16) 0.31337(16) 0.0368(4) Uani 1 1 d .
O1 O 0.5480(5) 1.0883(4) 0.2273(4) 0.0441(12) Uani 1 1 d .
O2 O 0.2690(5) 0.9350(4) 0.0479(4) 0.0365(10) Uani 1 1 d .
N1 N 0.2741(5) 1.1536(4) 0.1757(5) 0.0331(12) Uani 1 1 d .
N2 N 0.2945(6) 1.0213(5) 0.2717(5) 0.0360(12) Uani 1 1 d .
N3 N 0.4071(5) 0.8641(4) 0.2638(5) 0.0330(12) Uani 1 1 d .
N4 N 0.5780(7) 0.7823(6) 0.2593(7) 0.059(2) Uani 1 1 d .
C1 C 0.2242(6) 1.0949(5) 0.2361(5) 0.0316(14) Uani 1 1 d .
C2 C 0.2306(7) 1.2499(6) 0.1348(6) 0.0404(16) Uani 1 1 d .
C3 C 0.3512(8) 1.3236(6) 0.1284(7) 0.0511(19) Uani 1 1 d .
H3A H 0.4090 1.3473 0.2002 0.077 Uiso 1 1 calc R
H3B H 0.3282 1.3864 0.0981 0.077 Uiso 1 1 calc R
H3C H 0.3931 1.2839 0.0827 0.077 Uiso 1 1 calc R
C4 C 0.1365(9) 1.2143(8) 0.0231(7) 0.060(2) Uani 1 1 d .
H4A H 0.1751 1.1726 -0.0239 0.090 Uiso 1 1 calc R
H4B H 0.1155 1.2779 -0.0066 0.090 Uiso 1 1 calc R
H4C H 0.0591 1.1696 0.0289 0.090 Uiso 1 1 calc R
C5 C 0.1708(10) 1.3145(7) 0.2107(9) 0.065(3) Uani 1 1 d .
H5A H 0.0880 1.2733 0.2091 0.098 Uiso 1 1 calc R
H5B H 0.1599 1.3833 0.1874 0.098 Uiso 1 1 calc R
H5C H 0.2266 1.3281 0.2836 0.098 Uiso 1 1 calc R
C6 C 0.0996(7) 1.0937(6) 0.2647(6) 0.0362(15) Uani 1 1 d .
C7 C 0.0989(8) 1.1157(7) 0.3720(6) 0.051(2) Uani 1 1 d .
H7 H 0.1768 1.1364 0.4263 0.061 Uiso 1 1 calc R
C8 C -0.0170(9) 1.1071(10) 0.3994(7) 0.067(3) Uani 1 1 d .
H8 H -0.0169 1.1219 0.4724 0.081 Uiso 1 1 calc R
C9 C -0.1311(9) 1.0773(9) 0.3208(8) 0.063(2) Uani 1 1 d .
H9 H -0.2091 1.0742 0.3394 0.075 Uiso 1 1 calc R
C10 C -0.1305(7) 1.0522(8) 0.2152(7) 0.052(2) Uani 1 1 d .
H10 H -0.2085 1.0288 0.1614 0.062 Uiso 1 1 calc R
C11 C -0.0164(7) 1.0607(6) 0.1868(6) 0.0414(16) Uani 1 1 d .
H11 H -0.0176 1.0438 0.1138 0.050 Uiso 1 1 calc R
C12 C 0.1249(9) 0.8063(8) 0.2412(10) 0.072(3) Uani 1 1 d .
H12A H 0.0546 0.8371 0.2575 0.107 Uiso 1 1 calc R
H12B H 0.1244 0.7363 0.2645 0.107 Uiso 1 1 calc R
H12C H 0.1153 0.7970 0.1641 0.107 Uiso 1 1 calc R
C13 C 0.2997(10) 0.9156(8) 0.4616(7) 0.062(3) Uani 1 1 d .
H13A H 0.3850 0.9562 0.4992 0.094 Uiso 1 1 calc R
H13B H 0.2887 0.8446 0.4826 0.094 Uiso 1 1 calc R
H13C H 0.2363 0.9546 0.4802 0.094 Uiso 1 1 calc R
C14 C 0.4766(6) 0.7936(6) 0.2955(6) 0.0352(14) Uani 1 1 d .
C15 C 0.4481(7) 0.7289(5) 0.3788(6) 0.0348(14) Uani 1 1 d .
C16 C 0.3538(8) 0.6363(7) 0.3505(7) 0.0493(19) Uani 1 1 d .
H16 H 0.3074 0.6114 0.2780 0.059 Uiso 1 1 calc R
C17 C 0.3283(11) 0.5802(8) 0.4314(9) 0.069(3) Uani 1 1 d .
H17 H 0.2664 0.5158 0.4135 0.082 Uiso 1 1 calc R
C18 C 0.3942(12) 0.6198(9) 0.5373(8) 0.071(3) Uani 1 1 d .
H18 H 0.3762 0.5821 0.5915 0.085 Uiso 1 1 calc R
C19 C 0.4852(10) 0.7124(8) 0.5656(7) 0.061(2) Uani 1 1 d .
H19 H 0.5282 0.7390 0.6386 0.074 Uiso 1 1 calc R
C20 C 0.5138(8) 0.7670(6) 0.4866(6) 0.0451(17) Uani 1 1 d .
H20 H 0.5778 0.8301 0.5055 0.054 Uiso 1 1 calc R
C21 C 0.6571(8) 0.6947(7) 0.2595(7) 0.049(2) Uani 1 1 d .
C22 C 0.7027(16) 0.6626(14) 0.3676(11) 0.126(7) Uani 1 1 d .
H22A H 0.6389 0.6049 0.3765 0.189 Uiso 1 1 calc R
H22B H 0.7159 0.7249 0.4240 0.189 Uiso 1 1 calc R
H22C H 0.7828 0.6373 0.3723 0.189 Uiso 1 1 calc R
C23 C 0.7711(14) 0.7417(13) 0.2276(18) 0.151(9) Uani 1 1 d .
H23A H 0.8248 0.6879 0.2232 0.226 Uiso 1 1 calc R
H23B H 0.8191 0.8047 0.2808 0.226 Uiso 1 1 calc R
H23C H 0.7443 0.7634 0.1577 0.226 Uiso 1 1 calc R
C24 C 0.5829(15) 0.6004(13) 0.1815(17) 0.158(9) Uani 1 1 d .
H24A H 0.6381 0.5688 0.1433 0.237 Uiso 1 1 calc R
H24B H 0.5146 0.6220 0.1304 0.237 Uiso 1 1 calc R
H24C H 0.5463 0.5471 0.2186 0.237 Uiso 1 1 calc R
C25 C 0.1753(13) 0.5975(12) 0.8931(14) 0.183(11) Uani 1 1 d GD
C26 C 0.2318(11) 0.6751(8) 0.8436(18) 0.138(8) Uani 1 1 d G
H26 H 0.2959 0.7334 0.8855 0.165 Uiso 1 1 calc R
C27 C 0.1937(16) 0.6667(12) 0.7319(19) 0.199(14) Uani 1 1 d G
H27 H 0.2319 0.7192 0.6984 0.238 Uiso 1 1 calc R
C28 C 0.0990(17) 0.5806(16) 0.6699(14) 0.208(15) Uani 1 1 d G
H28 H 0.0731 0.5749 0.5944 0.250 Uiso 1 1 calc R
C29 C 0.0424(10) 0.5030(10) 0.7194(17) 0.197(15) Uani 1 1 d G
H29 H -0.0217 0.4447 0.6775 0.236 Uiso 1 1 calc R
C30 C 0.0806(12) 0.5114(8) 0.8311(17) 0.155(11) Uani 1 1 d G
H30 H 0.0423 0.4589 0.8646 0.185 Uiso 1 1 calc R
C31 C 0.212(3) 0.610(3) 1.0067(17) 0.234(17) Uani 1 1 d D
H31A H 0.1641 0.5498 1.0290 0.351 Uiso 1 1 calc R
H31B H 0.1933 0.6778 1.0374 0.351 Uiso 1 1 calc R
H31C H 0.3028 0.6103 1.0318 0.351 Uiso 1 1 calc R

loop_
_atom_site_aniso_label
_atom_site_aniso_U_11
_atom_site_aniso_U_22
_atom_site_aniso_U_33
_atom_site_aniso_U_23
_atom_site_aniso_U_13
_atom_site_aniso_U_12
Th1 0.02606(15) 0.03271(15) 0.03583(15) 0.00976(10) 0.01420(10) 0.01020(10)
Cl1 0.0462(10) 0.0404(9) 0.0480(9) 0.0188(7) 0.0279(8) 0.0211(7)
Si1 0.0318(10) 0.0433(10) 0.0463(11) 0.0189(8) 0.0209(8) 0.0142(8)
O1 0.050(3) 0.044(3) 0.044(3) 0.005(2) 0.012(2) 0.028(2)
O2 0.034(3) 0.034(2) 0.046(3) 0.009(2) 0.014(2) 0.016(2)
N1 0.032(3) 0.035(3) 0.040(3) 0.011(2) 0.018(2) 0.013(2)
N2 0.038(3) 0.041(3) 0.037(3) 0.013(2) 0.019(2) 0.017(3)
N3 0.032(3) 0.037(3) 0.040(3) 0.016(2) 0.018(2) 0.015(2)
N4 0.060(4) 0.066(5) 0.087(5) 0.050(4) 0.049(4) 0.043(4)
C1 0.035(3) 0.037(3) 0.027(3) 0.006(3) 0.010(3) 0.018(3)
C2 0.049(4) 0.032(3) 0.049(4) 0.013(3) 0.019(3) 0.020(3)
C3 0.054(5) 0.037(4) 0.068(5) 0.017(4) 0.021(4) 0.011(4)
C4 0.060(5) 0.058(5) 0.060(5) 0.025(4) 0.003(4) 0.014(4)
C5 0.085(7) 0.049(5) 0.086(7) 0.021(5) 0.048(6) 0.040(5)
C6 0.033(4) 0.040(4) 0.043(4) 0.010(3) 0.017(3) 0.015(3)
C7 0.038(4) 0.076(6) 0.041(4) 0.003(4) 0.014(3) 0.023(4)
C8 0.061(6) 0.113(8) 0.038(4) 0.012(5) 0.022(4) 0.035(6)
C9 0.047(5) 0.094(7) 0.061(5) 0.024(5) 0.026(4) 0.030(5)
C10 0.030(4) 0.071(6) 0.055(5) 0.016(4) 0.011(3) 0.007(4)
C11 0.033(4) 0.050(4) 0.043(4) 0.011(3) 0.015(3) 0.007(3)
C12 0.045(5) 0.058(6) 0.114(9) 0.022(6) 0.022(5) 0.011(4)
C13 0.082(7) 0.083(6) 0.054(5) 0.034(5) 0.045(5) 0.051(6)
C14 0.031(3) 0.040(4) 0.039(4) 0.011(3) 0.014(3) 0.010(3)
C15 0.039(4) 0.032(3) 0.041(4) 0.014(3) 0.016(3) 0.013(3)
C16 0.054(5) 0.046(4) 0.049(4) 0.009(3) 0.018(4) 0.003(4)
C17 0.085(7) 0.050(5) 0.082(7) 0.023(5) 0.044(6) 0.001(5)
C18 0.105(8) 0.070(6) 0.064(6) 0.040(5) 0.044(6) 0.032(6)
C19 0.084(7) 0.067(6) 0.042(4) 0.020(4) 0.017(4) 0.033(5)
C20 0.049(4) 0.045(4) 0.042(4) 0.010(3) 0.008(3) 0.016(3)
C21 0.050(5) 0.049(4) 0.070(5) 0.029(4) 0.033(4) 0.032(4)
C22 0.154(14) 0.180(16) 0.101(10) 0.063(10) 0.055(10) 0.140(13)
C23 0.108(11) 0.136(13) 0.31(3) 0.152(16) 0.146(15) 0.096(10)
C24 0.088(10) 0.114(12) 0.23(2) -0.076(14) 0.014(12) 0.038(9)
C25 0.15(2) 0.16(2) 0.28(3) 0.03(2) 0.09(2) 0.111(19)
C26 0.112(13) 0.075(10) 0.25(3) 0.035(13) 0.089(16) 0.020(9)
C27 0.20(3) 0.109(17) 0.36(5) 0.08(2) 0.18(3) 0.077(18)
C28 0.123(18) 0.100(14) 0.42(5) 0.02(2) 0.11(2) 0.045(13)
C29 0.083(13) 0.092(14) 0.41(5) 0.00(2) 0.07(2) 0.034(11)
C30 0.055(8) 0.051(7) 0.33(3) -0.036(12) 0.043(13) 0.017(6)
C31 0.28(4) 0.29(4) 0.16(2) 0.02(2) 0.03(2) 0.21(3)

loop_
_atom_type_symbol
_atom_type_description
_atom_type_scat_dispersion_real
_atom_type_scat_dispersion_imag
_atom_type_scat_source
C C 0.0033 0.0016 'International Tables Vol C Tables 4.2.6.8 and 6.1.1.4'
H H 0.0000 0.0000 'International Tables Vol C Tables 4.2.6.8 and 6.1.1.4'
N N 0.0061 0.0033 'International Tables Vol C Tables 4.2.6.8 and 6.1.1.4'
O O 0.0106 0.0060 'International Tables Vol C Tables 4.2.6.8 and 6.1.1.4'
Si Si 0.0817 0.0704 'International Tables Vol C Tables 4.2.6.8 and 6.1.1.4'
Cl Cl 0.1484 0.1585 'International Tables Vol C Tables 4.2.6.8 and 6.1.1.4'
Th Th -7.2400 8.8979 'International Tables Vol C Tables 4.2.6.8 and 6.1.1.4'

loop_
_geom_angle_atom_site_label_1
_geom_angle_atom_site_label_2
_geom_angle_atom_site_label_3
_geom_angle
_geom_angle_site_symmetry_1
_geom_angle_site_symmetry_3
O2 Th1 O1 176.4(2) . .
O2 Th1 N2 89.7(2) . .
O1 Th1 N2 93.7(2) . .
O2 Th1 N1 88.4(2) . .
O1 Th1 N1 94.5(2) . .
N2 Th1 N1 54.22(19) . .
O2 Th1 N3 90.2(2) . .
O1 Th1 N3 90.6(2) . .
N2 Th1 N3 60.26(18) . .
N1 Th1 N3 114.46(17) . .
O2 Th1 C1 83.0(2) . .
O1 Th1 C1 100.5(2) . .
N2 Th1 C1 28.08(19) . .
N1 Th1 C1 27.29(18) . .
N3 Th1 C1 87.65(17) . .
O2 Th1 Cl1 86.68(15) . .
O1 Th1 Cl1 89.94(16) . .
N2 Th1 Cl1 144.68(14) . .
N1 Th1 Cl1 160.31(13) . .
N3 Th1 Cl1 84.60(12) . .
C1 Th1 Cl1 167.10(15) . .
O2 Th1 Cl1 86.70(17) . 2_675
O1 Th1 Cl1 91.23(19) . 2_675
N2 Th1 Cl1 142.33(14) . 2_675
N1 Th1 Cl1 88.18(13) . 2_675
N3 Th1 Cl1 157.06(12) . 2_675
C1 Th1 Cl1 114.44(13) . 2_675
Cl1 Th1 Cl1 72.53(5) . 2_675
O2 Th1 Si1 82.47(17) . .
O1 Th1 Si1 100.02(18) . .
N2 Th1 Si1 29.39(14) . .
N1 Th1 Si1 82.63(13) . .
N3 Th1 Si1 32.52(12) . .
C1 Th1 Si1 55.44(14) . .
Cl1 Th1 Si1 115.50(5) . .
Cl1 Th1 Si1 165.96(5) 2_675 .
Th1 Cl1 Th1 107.47(5) . 2_675
N2 Si1 N3 92.1(3) . .
N2 Si1 C12 113.2(4) . .
N3 Si1 C12 111.5(4) . .
N2 Si1 C13 111.5(4) . .
N3 Si1 C13 117.9(4) . .
C12 Si1 C13 109.7(5) . .
N2 Si1 Th1 42.30(19) . .
N3 Si1 Th1 52.76(18) . .
C12 Si1 Th1 110.1(4) . .
C13 Si1 Th1 139.2(4) . .
C1 N1 C2 126.9(6) . .
C1 N1 Th1 90.3(4) . .
C2 N1 Th1 141.2(4) . .
C1 N2 Si1 141.1(5) . .
C1 N2 Th1 97.7(4) . .
Si1 N2 Th1 108.3(3) . .
C14 N3 Si1 126.5(5) . .
C14 N3 Th1 138.4(4) . .
Si1 N3 Th1 94.7(2) . .
C14 N4 C21 132.9(7) . .
N1 C1 N2 113.1(6) . .
N1 C1 C6 129.4(6) . .
N2 C1 C6 117.4(6) . .
N1 C1 Th1 62.4(3) . .
N2 C1 Th1 54.2(3) . .
C6 C1 Th1 157.0(5) . .
N1 C2 C3 105.6(6) . .
N1 C2 C4 109.7(6) . .
C3 C2 C4 110.4(7) . .
N1 C2 C5 113.2(6) . .
C3 C2 C5 107.5(7) . .
C4 C2 C5 110.3(7) . .
C2 C3 H3A 109.5 . .
C2 C3 H3B 109.5 . .
H3A C3 H3B 109.5 . .
C2 C3 H3C 109.5 . .
H3A C3 H3C 109.5 . .
H3B C3 H3C 109.5 . .
C2 C4 H4A 109.5 . .
C2 C4 H4B 109.5 . .
H4A C4 H4B 109.5 . .
C2 C4 H4C 109.5 . .
H4A C4 H4C 109.5 . .
H4B C4 H4C 109.5 . .
C2 C5 H5A 109.5 . .
C2 C5 H5B 109.5 . .
H5A C5 H5B 109.5 . .
C2 C5 H5C 109.5 . .
H5A C5 H5C 109.5 . .
H5B C5 H5C 109.5 . .
C7 C6 C11 118.6(7) . .
C7 C6 C1 119.9(6) . .
C11 C6 C1 121.2(6) . .
C6 C7 C8 120.1(8) . .
C6 C7 H7 119.9 . .
C8 C7 H7 119.9 . .
C9 C8 C7 120.5(8) . .
C9 C8 H8 119.8 . .
C7 C8 H8 119.8 . .
C8 C9 C10 119.5(8) . .
C8 C9 H9 120.3 . .
C10 C9 H9 120.3 . .
C9 C10 C11 120.7(8) . .
C9 C10 H10 119.7 . .
C11 C10 H10 119.7 . .
C10 C11 C6 120.7(7) . .
C10 C11 H11 119.7 . .
C6 C11 H11 119.7 . .
Si1 C12 H12A 109.5 . .
Si1 C12 H12B 109.5 . .
H12A C12 H12B 109.5 . .
Si1 C12 H12C 109.5 . .
H12A C12 H12C 109.5 . .
H12B C12 H12C 109.5 . .
Si1 C13 H13A 109.5 . .
Si1 C13 H13B 109.5 . .
H13A C13 H13B 109.5 . .
Si1 C13 H13C 109.5 . .
H13A C13 H13C 109.5 . .
H13B C13 H13C 109.5 . .
N3 C14 N4 120.6(6) . .
N3 C14 C15 120.3(6) . .
N4 C14 C15 119.0(6) . .
C16 C15 C20 120.2(7) . .
C16 C15 C14 121.0(7) . .
C20 C15 C14 118.6(7) . .
C15 C16 C17 119.0(8) . .
C15 C16 H16 120.5 . .
C17 C16 H16 120.5 . .
C18 C17 C16 119.6(9) . .
C18 C17 H17 120.2 . .
C16 C17 H17 120.2 . .
C19 C18 C17 121.4(8) . .
C19 C18 H18 119.3 . .
C17 C18 H18 119.3 . .
C18 C19 C20 119.6(9) . .
C18 C19 H19 120.2 . .
C20 C19 H19 120.2 . .
C19 C20 C15 120.1(8) . .
C19 C20 H20 120.0 . .
C15 C20 H20 120.0 . .
C24 C21 C23 110.9(13) . .
C24 C21 C22 109.9(13) . .
C23 C21 C22 107.7(12) . .
C24 C21 N4 108.8(9) . .
C23 C21 N4 105.3(7) . .
C22 C21 N4 114.2(8) . .
C21 C22 H22A 109.5 . .
C21 C22 H22B 109.5 . .
H22A C22 H22B 109.5 . .
C21 C22 H22C 109.5 . .
H22A C22 H22C 109.5 . .
H22B C22 H22C 109.5 . .
C21 C23 H23A 109.5 . .
C21 C23 H23B 109.5 . .
H23A C23 H23B 109.5 . .
C21 C23 H23C 109.5 . .
H23A C23 H23C 109.5 . .
H23B C23 H23C 109.5 . .
C21 C24 H24A 109.5 . .
C21 C24 H24B 109.5 . .
H24A C24 H24B 109.5 . .
C21 C24 H24C 109.5 . .
H24A C24 H24C 109.5 . .
H24B C24 H24C 109.5 . .
C26 C25 C30 120.0 . .
C26 C25 C31 119.1(19) . .
C30 C25 C31 120.8(19) . .
C27 C26 C25 120.0 . .
C27 C26 H26 120.0 . .
C25 C26 H26 120.0 . .
C26 C27 C28 120.0 . .
C26 C27 H27 120.0 . .
C28 C27 H27 120.0 . .
C29 C28 C27 120.0 . .
C29 C28 H28 120.0 . .
C27 C28 H28 120.0 . .
C28 C29 C30 120.0 . .
C28 C29 H29 120.0 . .
C30 C29 H29 120.0 . .
C29 C30 C25 120.0 . .
C29 C30 H30 120.0 . .
C25 C30 H30 120.0 . .
C25 C31 H31A 109.5 . .
C25 C31 H31B 109.5 . .
H31A C31 H31B 109.5 . .
C25 C31 H31C 109.5 . .
H31A C31 H31C 109.5 . .
H31B C31 H31C 109.5 . .

loop_
_geom_bond_atom_site_label_1
_geom_bond_atom_site_label_2
_geom_bond_distance
_geom_bond_site_symmetry_2
Th1 O2 1.737(5) .
Th1 O1 1.741(5) .
Th1 N2 2.327(5) .
Th1 N1 2.520(5) .
Th1 N3 2.623(5) .
Th1 C1 2.844(6) .
Th1 Cl1 2.8536(16) .
Th1 Cl1 2.8572(16) 2_675
Th1 Si1 3.2831(18) .
Cl1 Th1 2.8572(16) 2_675
Si1 N2 1.697(6) .
Si1 N3 1.771(5) .
Si1 C12 1.858(10) .
Si1 C13 1.860(8) .
N1 C1 1.304(9) .
N1 C2 1.486(8) .
N2 C1 1.351(8) .
N3 C14 1.300(9) .
N4 C14 1.328(9) .
N4 C21 1.506(9) .
C1 C6 1.498(9) .
C2 C3 1.523(11) .
C2 C4 1.524(11) .
C2 C5 1.530(11) .
C3 H3A 0.9700 .
C3 H3B 0.9700 .
C3 H3C 0.9700 .
C4 H4A 0.9700 .
C4 H4B 0.9700 .
C4 H4C 0.9700 .
C5 H5A 0.9700 .
C5 H5B 0.9700 .
C5 H5C 0.9700 .
C6 C7 1.385(10) .
C6 C11 1.384(10) .
C7 C8 1.394(12) .
C7 H7 0.9400 .
C8 C9 1.371(13) .
C8 H8 0.9400 .
C9 C10 1.368(13) .
C9 H9 0.9400 .
C10 C11 1.381(11) .
C10 H10 0.9400 .
C11 H11 0.9400 .
C12 H12A 0.9700 .
C12 H12B 0.9700 .
C12 H12C 0.9700 .
C13 H13A 0.9700 .
C13 H13B 0.9700 .
C13 H13C 0.9700 .
C14 C15 1.500(9) .
C15 C16 1.381(11) .
C15 C20 1.390(10) .
C16 C17 1.399(12) .
C16 H16 0.9400 .
C17 C18 1.373(16) .
C17 H17 0.9400 .
C18 C19 1.362(15) .
C18 H18 0.9400 .
C19 C20 1.377(12) .
C19 H19 0.9400 .
C20 H20 0.9400 .
C21 C24 1.449(17) .
C21 C23 1.476(14) .
C21 C22 1.497(15) .
C22 H22A 0.9700 .
C22 H22B 0.9700 .
C22 H22C 0.9700 .
C23 H23A 0.9700 .
C23 H23B 0.9700 .
C23 H23C 0.9700 .
C24 H24A 0.9700 .
C24 H24B 0.9700 .
C24 H24C 0.9700 .
C25 C26 1.3900 .
C25 C30 1.3900 .
C25 C31 1.410(16) .
C26 C27 1.3900 .
C26 H26 0.9400 .
C27 C28 1.3900 .
C27 H27 0.9400 .
C28 C29 1.3900 .
C28 H28 0.9400 .
C29 C30 1.3900 .
C29 H29 0.9400 .
C30 H30 0.9400 .
C31 H31A 0.9700 .
C31 H31B 0.9700 .
C31 H31C 0.9700 .
